data_2022326
loop_
_publ_author_name
'Medviediev, Volodymyr'
'Daszkiewicz, Marek'

_publ_section_title
;
 Structural and theoretical analysis of 2-chloro-4-nitroaniline and
 2-methyl-6-nitroaniline salts
;
_journal_coeditor_code DV3005
_journal_issue 3
_journal_name_full 'Acta Crystallographica Section C'
_journal_page_first 125
_journal_page_last 136
_journal_paper_doi 10.1107/S2053229621001455
_journal_volume 77
_journal_year 2021
_chemical_formula_iupac 'C6 H6 Cl N2 O2 +, H S O4 -'
_chemical_formula_moiety 'C6 H6 Cl N2 O2 +, H O4 S -'
_chemical_formula_sum 'C6 H7 Cl N2 O6 S'
_chemical_formula_weight 270.65
_chemical_name_systematic
;
2-Chloro-4-nitroanilinium hydrogen sulfate
;
_space_group_crystal_system monoclinic
_space_group_IT_number 14
_space_group_name_Hall '-P 2ybc'
_space_group_name_H-M_alt 'P 1 21/c 1'
_atom_sites_solution_hydrogens mixed
_atom_sites_solution_primary direct
_audit_creation_method
;
Olex2 1.3
(compiled Nov 21 2019 18:26:39 for OlexSys, GUI svn.r6003)
;
_cell_angle_alpha 90
_cell_angle_beta 101.584(4)
_cell_angle_gamma 90
_cell_formula_units_Z 4
_cell_length_a 16.1771(6)
_cell_length_b 4.95335(16)
_cell_length_c 12.8431(5)
_cell_measurement_reflns_used 1898
_cell_measurement_temperature 295.0(10)
_cell_measurement_theta_max 31.7380
_cell_measurement_theta_min 3.2170
_cell_volume 1008.17(6)
_computing_cell_refinement
;
CrysAlis PRO (Rigaku OD, 2015)
;
_computing_data_collection
;
CrysAlis PRO (Rigaku OD, 2015)
;
_computing_data_reduction
;
CrysAlis PRO (Rigaku OD, 2015)
;
_computing_molecular_graphics
;
DIAMOND (Brandenburg & Putz, 2008) and OLEX2 (Dolomanov <i>et al.</i>,
2009)
;
_computing_publication_material
;
OLEX2 (Dolomanov <i>et al.</i>,  2009)
;
_computing_structure_refinement
;
SHELXL2018 (Sheldrick, 2015b)
;
_computing_structure_solution
;
SHELXS97 (Sheldrick, 2008)
;
_diffrn_ambient_temperature 295.0(10)
_diffrn_detector 'CCD plate'
_diffrn_detector_area_resol_mean 10.6249
_diffrn_measured_fraction_theta_full 0.999
_diffrn_measured_fraction_theta_max 1.000
_diffrn_measurement_device 'four-circle diffractometer'
_diffrn_measurement_device_type 'Rigaku Xcalibur Atlas'
_diffrn_measurement_method '\w scans'
_diffrn_radiation_monochromator graphite
_diffrn_radiation_probe x-ray
_diffrn_radiation_type 'Mo K\a'
_diffrn_radiation_wavelength 0.71073
_diffrn_reflns_av_R_equivalents 0.0223
_diffrn_reflns_av_unetI/netI 0.0334
_diffrn_reflns_limit_h_max 22
_diffrn_reflns_limit_h_min -22
_diffrn_reflns_limit_k_max 6
_diffrn_reflns_limit_k_min -6
_diffrn_reflns_limit_l_max 18
_diffrn_reflns_limit_l_min -9
_diffrn_reflns_number 6028
_diffrn_reflns_theta_full 25.242
_diffrn_reflns_theta_max 29.994
_diffrn_reflns_theta_min 2.570
_diffrn_source 'fine-focus sealed X-ray tube'
_exptl_absorpt_coefficient_mu 0.602
_exptl_absorpt_correction_T_max 1.00000
_exptl_absorpt_correction_T_min 0.96704
_exptl_absorpt_correction_type multi-scan
_exptl_absorpt_process_details
;
(CrysAlis PRO; Rigaku OD, 2015)
;
_exptl_crystal_colour 'clear light colourless'
_exptl_crystal_density_diffrn 1.783
_exptl_crystal_description plate
_exptl_crystal_F_000 552
_exptl_crystal_size_max 0.56
_exptl_crystal_size_mid 0.46
_exptl_crystal_size_min 0.06
_refine_diff_density_max 0.517
_refine_diff_density_min -0.550
_refine_ls_extinction_method none
_refine_ls_goodness_of_fit_ref 1.072
_refine_ls_hydrogen_treatment hetero
_refine_ls_matrix_type full
_refine_ls_number_parameters 161
_refine_ls_number_reflns 2923
_refine_ls_number_restraints 0
_refine_ls_restrained_S_all 1.072
_refine_ls_R_factor_all 0.0490
_refine_ls_R_factor_gt 0.0359
_refine_ls_shift/su_max 0.000
_refine_ls_shift/su_mean 0.000
_refine_ls_structure_factor_coef Fsqd
_refine_ls_weighting_details 'w=1/[\s^2^(Fo^2^)+(0.0452P)^2^+0.2615P] where P=(Fo^2^+2Fc^2^)/3'
_refine_ls_weighting_scheme calc
_refine_ls_wR_factor_gt 0.0921
_refine_ls_wR_factor_ref 0.0991
_reflns_number_gt 2351
_reflns_number_total 2923
_reflns_threshold_expression 'I > 2\s(I)'
_cod_data_source_file dv3005sup1.cif
_cod_data_source_block 2
_cod_depositor_comments 'Adding full bibliography for 2022325--2022329.cif.'
_cod_original_cell_volume 1008.17(7)
_cod_database_code 2022326
_cod_database_fobs_code 2022326
_shelx_space_group_comment
;
The symmetry employed for this shelxl refinement is uniquely defined
by the following loop, which should always be used as a source of
symmetry information in preference to the above space-group names.
They are only intended as comments.
;
_shelx_estimated_absorpt_t_min 0.729
_shelx_estimated_absorpt_t_max 0.965

loop_
_space_group_symop_operation_xyz
'x, y, z'
'-x, y+1/2, -z+1/2'
'-x, -y, -z'
'x, -y-1/2, z-1/2'

loop_
_atom_site_type_symbol
_atom_site_label
_atom_site_fract_x
_atom_site_fract_y
_atom_site_fract_z
_atom_site_U_iso_or_equiv
_atom_site_adp_type
_atom_site_calc_flag
_atom_site_occupancy
_atom_site_disorder_assembly
_atom_site_disorder_group
Cl Cl1 0.23626(3) 0.96745(10) -0.12914(4) 0.03739(14) Uani d 1 . .
O O1 0.53464(9) 0.7499(4) 0.09311(14) 0.0535(4) Uani d 1 . .
O O2 0.52394(9) 0.4068(4) 0.19099(14) 0.0506(4) Uani d 1 . .
N N1 0.14105(9) 0.5553(3) -0.03115(12) 0.0241(3) Uani d 1 . .
H H1A 0.1199(14) 0.422(5) 0.0078(17) 0.035(6) Uiso d 1 . .
H H1B 0.1317(16) 0.517(5) -0.101(2) 0.054(8) Uiso d 1 . .
H H1C 0.1168(16) 0.706(5) -0.021(2) 0.052(7) Uiso d 1 . .
N N2 0.49334(10) 0.5802(4) 0.12857(14) 0.0347(4) Uani d 1 . .
C C1 0.23101(10) 0.5733(3) 0.01443(13) 0.0224(3) Uani d 1 . .
C C2 0.28109(11) 0.7520(3) -0.02814(13) 0.0251(3) Uani d 1 . .
C C3 0.36733(11) 0.7586(4) 0.01055(15) 0.0295(4) Uani d 1 . .
H H3 0.401763 0.877371 -0.017358 0.035 Uiso calc 1 . .
C C4 0.40055(11) 0.5844(4) 0.09144(14) 0.0275(4) Uani d 1 . .
C C5 0.35195(12) 0.4124(4) 0.13820(15) 0.0322(4) Uani d 1 . .
H H5 0.376323 0.302298 0.194717 0.039 Uiso calc 1 . .
C C6 0.26607(11) 0.4079(4) 0.09890(14) 0.0299(4) Uani d 1 . .
H H6 0.231691 0.293888 0.129073 0.036 Uiso calc 1 . .
S S1 0.06905(2) 0.00369(7) 0.15958(3) 0.01902(11) Uani d 1 . .
O O3 0.09583(8) 0.0670(2) 0.06133(9) 0.0258(3) Uani d 1 . .
O O4 0.06204(9) -0.3111(3) 0.15478(11) 0.0306(3) Uani d 1 . .
H H4 0.0475(16) -0.361(5) 0.207(2) 0.053(8) Uiso d 1 . .
O O5 -0.01424(8) 0.1079(3) 0.16332(10) 0.0300(3) Uani d 1 . .
O O6 0.13091(8) 0.0741(3) 0.25338(10) 0.0318(3) Uani d 1 . .

loop_
_atom_site_aniso_label
_atom_site_aniso_U_11
_atom_site_aniso_U_22
_atom_site_aniso_U_33
_atom_site_aniso_U_12
_atom_site_aniso_U_13
_atom_site_aniso_U_23
Cl1 0.0396(3) 0.0372(3) 0.0332(3) -0.0025(2) 0.0022(2) 0.0149(2)
O1 0.0321(7) 0.0656(11) 0.0619(11) -0.0164(7) 0.0077(7) 0.0142(9)
O2 0.0323(8) 0.0582(10) 0.0568(10) 0.0050(7) -0.0022(7) 0.0171(9)
N1 0.0234(7) 0.0278(7) 0.0210(7) 0.0009(6) 0.0043(6) 0.0016(6)
N2 0.0275(8) 0.0424(9) 0.0328(8) -0.0029(7) 0.0030(7) -0.0017(7)
C1 0.0219(7) 0.0256(8) 0.0195(7) -0.0003(6) 0.0039(6) -0.0016(6)
C2 0.0302(8) 0.0243(8) 0.0209(8) 0.0013(7) 0.0057(7) 0.0026(6)
C3 0.0292(8) 0.0304(9) 0.0300(9) -0.0057(7) 0.0082(7) 0.0026(7)
C4 0.0224(8) 0.0326(9) 0.0266(8) -0.0023(7) 0.0027(7) -0.0014(7)
C5 0.0285(9) 0.0369(10) 0.0289(9) -0.0017(8) 0.0000(7) 0.0108(8)
C6 0.0296(9) 0.0333(9) 0.0258(8) -0.0059(7) 0.0034(7) 0.0069(7)
S1 0.0229(2) 0.01866(19) 0.01607(18) -0.00072(14) 0.00517(14) -0.00065(14)
O3 0.0324(6) 0.0278(6) 0.0195(6) -0.0037(5) 0.0106(5) 0.0018(5)
O4 0.0476(8) 0.0195(6) 0.0290(7) -0.0035(5) 0.0176(6) -0.0006(5)
O5 0.0296(6) 0.0379(7) 0.0241(6) 0.0082(6) 0.0088(5) -0.0004(5)
O6 0.0331(7) 0.0390(7) 0.0207(6) -0.0071(6) -0.0005(5) -0.0011(5)

loop_
_atom_type_symbol
_atom_type_description
_atom_type_scat_dispersion_real
_atom_type_scat_dispersion_imag
_atom_type_scat_source
C C 0.0033 0.0016 'International Tables Vol C Tables 4.2.6.8 and 6.1.1.4'
H H 0.0000 0.0000 'International Tables Vol C Tables 4.2.6.8 and 6.1.1.4'
Cl Cl 0.1484 0.1585 'International Tables Vol C Tables 4.2.6.8 and 6.1.1.4'
N N 0.0061 0.0033 'International Tables Vol C Tables 4.2.6.8 and 6.1.1.4'
O O 0.0106 0.0060 'International Tables Vol C Tables 4.2.6.8 and 6.1.1.4'
S S 0.1246 0.1234 'International Tables Vol C Tables 4.2.6.8 and 6.1.1.4'

loop_
_geom_angle_atom_site_label_1
_geom_angle_atom_site_label_2
_geom_angle_atom_site_label_3
_geom_angle_site_symmetry_1
_geom_angle_site_symmetry_3
_geom_angle
_geom_angle_publ_flag
H1A N1 H1B . . 112(2) ?
H1A N1 H1C . . 108(2) ?
H1B N1 H1C . . 110(2) ?
C1 N1 H1A . . 105.8(13) ?
C1 N1 H1B . . 111.5(16) ?
C1 N1 H1C . . 109.6(17) ?
O1 N2 C4 . . 117.82(17) ?
O2 N2 O1 . . 123.73(17) ?
O2 N2 C4 . . 118.45(17) ?
C2 C1 N1 . . 119.76(15) ?
C2 C1 C6 . . 120.46(16) ?
C6 C1 N1 . . 119.77(15) ?
C1 C2 Cl1 . . 120.14(13) ?
C3 C2 Cl1 . . 119.80(13) ?
C3 C2 C1 . . 120.06(16) ?
C2 C3 H3 . . 121.0 ?
C4 C3 C2 . . 117.99(16) ?
C4 C3 H3 . . 121.0 ?
C3 C4 N2 . . 117.99(16) ?
C3 C4 C5 . . 123.21(17) ?
C5 C4 N2 . . 118.79(17) ?
C4 C5 H5 . . 120.9 ?
C4 C5 C6 . . 118.16(17) ?
C6 C5 H5 . . 120.9 ?
C1 C6 H6 . . 120.0 ?
C5 C6 C1 . . 120.01(16) ?
C5 C6 H6 . . 120.0 ?
O3 S1 O4 . . 102.32(7) ?
O3 S1 O5 . . 113.18(8) ?
O5 S1 O4 . . 107.17(8) ?
O6 S1 O3 . . 113.31(8) ?
O6 S1 O4 . . 107.83(8) ?
O6 S1 O5 . . 112.21(8) ?
S1 O4 H4 . . 107.9(19) ?

loop_
_geom_bond_atom_site_label_1
_geom_bond_atom_site_label_2
_geom_bond_site_symmetry_2
_geom_bond_distance
_geom_bond_publ_flag
Cl1 C2 . 1.7233(17) ?
O1 N2 . 1.218(2) ?
O2 N2 . 1.211(2) ?
N1 H1A . 0.93(2) ?
N1 H1B . 0.90(3) ?
N1 H1C . 0.87(3) ?
N1 C1 . 1.458(2) ?
N2 C4 . 1.481(2) ?
C1 C2 . 1.384(2) ?
C1 C6 . 1.387(2) ?
C2 C3 . 1.384(2) ?
C3 H3 . 0.9300 ?
C3 C4 . 1.374(3) ?
C4 C5 . 1.376(3) ?
C5 H5 . 0.9300 ?
C5 C6 . 1.380(2) ?
C6 H6 . 0.9300 ?
S1 O3 . 1.4483(12) ?
S1 O4 . 1.5636(13) ?
S1 O5 . 1.4526(12) ?
S1 O6 . 1.4457(12) ?
O4 H4 . 0.79(3) ?

loop_
_geom_hbond_atom_site_label_D
_geom_hbond_atom_site_label_H
_geom_hbond_atom_site_label_A
_geom_hbond_site_symmetry_A
_geom_hbond_distance_DH
_geom_hbond_distance_HA
_geom_hbond_distance_DA
_geom_hbond_angle_DHA
_geom_hbond_publ_flag
N1 H1A O3 . 0.93(2) 1.96(2) 2.854(2) 161(2) yes
N1 H1B O6 4_565 0.90(3) 1.92(3) 2.813(2) 171(2) yes
N1 H1C O3 1_565 0.87(3) 2.14(3) 2.952(2) 156(2) yes
N1 H1C O5 3_565 0.87(3) 2.39(3) 2.911(2) 119(2) yes
C3 H3 O1 3_675 0.93 2.41 3.326(2) 167.6 yes
C6 H6 O3 . 0.93 2.47 3.184(2) 134.0 yes
O4 H4 O5 2_545 0.79(3) 1.85(3) 2.6350(18) 167(3) yes

loop_
_geom_torsion_atom_site_label_1
_geom_torsion_atom_site_label_2
_geom_torsion_atom_site_label_3
_geom_torsion_atom_site_label_4
_geom_torsion_site_symmetry_1
_geom_torsion_site_symmetry_2
_geom_torsion_site_symmetry_3
_geom_torsion_site_symmetry_4
_geom_torsion
_geom_torsion_publ_flag
Cl1 C2 C3 C4 . . . . 179.72(14) ?
O1 N2 C4 C3 . . . . 7.3(3) ?
O1 N2 C4 C5 . . . . -173.56(19) ?
O2 N2 C4 C3 . . . . -171.69(19) ?
O2 N2 C4 C5 . . . . 7.5(3) ?
N1 C1 C2 Cl1 . . . . 4.0(2) ?
N1 C1 C2 C3 . . . . -176.13(16) ?
N1 C1 C6 C5 . . . . 176.11(17) ?
N2 C4 C5 C6 . . . . -176.51(17) ?
C1 C2 C3 C4 . . . . -0.1(3) ?
C2 C1 C6 C5 . . . . -2.8(3) ?
C2 C3 C4 N2 . . . . 176.51(16) ?
C2 C3 C4 C5 . . . . -2.6(3) ?
C3 C4 C5 C6 . . . . 2.6(3) ?
C4 C5 C6 C1 . . . . 0.1(3) ?
C6 C1 C2 Cl1 . . . . -177.08(14) ?
C6 C1 C2 C3 . . . . 2.8(3) ?
